data_7720797
loop_
_publ_author_name
'Grandstaff, Kristin D.'
'Carbonel, Halen'
'Brown, Seth N.'

_publ_section_title
;
 Iridium complexes of a chelating bis(iminoxolene): augmentation of
 metal-metal &#x3c0; bonding by metal-ligand &#x3c0; bonding.
;
_journal_issue 5
_journal_name_full 'Dalton transactions (Cambridge, England : 2003)'
_journal_page_first 2088
_journal_page_last 2099
_journal_paper_doi 10.1039/d5dt02509e
_journal_volume 55
_journal_year 2026
_chemical_formula_moiety 'C44 H52 Cl Ir N2 O6 , C3 H6 O'
_chemical_formula_sum 'C47 H58 Cl Ir N2 O7'
_chemical_formula_weight 990.60
_chemical_name_common cis-\b-(Egan)IrCl
_chemical_name_systematic
; 
 cis-\b-\k5-(1,2-ethanedi-(2-(3,5-di-tert-butyl-2-oxyphenyl)imino)-
benzoate)(chloro)iridium acetone solvate
;
_space_group_crystal_system triclinic
_space_group_IT_number 2
_space_group_name_Hall '-P 1'
_space_group_name_H-M_alt 'P -1'
_atom_sites_solution_hydrogens difmap
_atom_sites_solution_primary dual
_atom_sites_solution_secondary difmap
_audit_creation_method SHELXL-2019/3
_audit_update_record
;
2025-09-23 deposited with the CCDC.	2026-01-06 downloaded from the CCDC.
;
_cell_angle_alpha 99.418(2)
_cell_angle_beta 94.139(2)
_cell_angle_gamma 100.769(2)
_cell_formula_units_Z 2
_cell_length_a 10.0999(3)
_cell_length_b 14.1374(4)
_cell_length_c 16.4491(5)
_cell_measurement_reflns_used 9903
_cell_measurement_temperature 120(2)
_cell_measurement_theta_max 73.980
_cell_measurement_theta_min 2.7385
_cell_volume 2263.41(12)
_computing_cell_refinement 'Bruker SAINT (Bruker, 2021'
_computing_data_collection 'Bruker APEX-4 (Bruker, 2021)'
_computing_data_reduction 'Bruker SAINT (Bruker, 2021)'
_computing_molecular_graphics 'Bruker SHELXTL'
_computing_publication_material 'Bruker SHELXTL'
_computing_structure_refinement 'SHELXL-2019/2 (Sheldrick, 2019)'
_computing_structure_solution 'SHELXT 2018/2 (Sheldrick, 2018)'
_diffrn_ambient_temperature 120(2)
_diffrn_detector_area_resol_mean 7.41
_diffrn_measured_fraction_theta_full 1.000
_diffrn_measured_fraction_theta_max 0.998
_diffrn_measurement_device_type 'Bruker Venture'
_diffrn_measurement_method 'combination of \w and \f-scans'
_diffrn_radiation_monochromator 'HELIOS Multi-layer'
_diffrn_radiation_source 'Incoatec Diamond micro-focus'
_diffrn_radiation_type CuK\a
_diffrn_radiation_wavelength 1.54178
_diffrn_reflns_av_R_equivalents 0.1507
_diffrn_reflns_av_unetI/netI 0.0552
_diffrn_reflns_Laue_measured_fraction_full 1.000
_diffrn_reflns_Laue_measured_fraction_max 0.998
_diffrn_reflns_limit_h_max 12
_diffrn_reflns_limit_h_min -11
_diffrn_reflns_limit_k_max 17
_diffrn_reflns_limit_k_min -17
_diffrn_reflns_limit_l_max 20
_diffrn_reflns_limit_l_min -20
_diffrn_reflns_number 107116
_diffrn_reflns_point_group_measured_fraction_full 1.000
_diffrn_reflns_point_group_measured_fraction_max 0.998
_diffrn_reflns_theta_full 67.679
_diffrn_reflns_theta_max 74.687
_diffrn_reflns_theta_min 2.738
_exptl_absorpt_coefficient_mu 6.661
_exptl_absorpt_correction_T_max 0.6367
_exptl_absorpt_correction_T_min 0.5230
_exptl_absorpt_correction_type numerical
_exptl_absorpt_process_details
;
 SADABS 2016/2: Krause, L., Herbst-Irmer, R., Sheldrick G.M. 
& Stalke D., J. Appl. Cryst. 48 (2015) 3-10
;
_exptl_crystal_colour purple
_exptl_crystal_density_diffrn 1.453
_exptl_crystal_density_method 'not measured'
_exptl_crystal_description block
_exptl_crystal_F_000 1008
_exptl_crystal_recrystallization_method
;
Crystals were grown by slow evaporation of acetone.
;
_exptl_crystal_size_max 0.080
_exptl_crystal_size_mid 0.059
_exptl_crystal_size_min 0.049
_exptl_transmission_factor_max 0.6367
_exptl_transmission_factor_min 0.5230
_refine_diff_density_max 0.592
_refine_diff_density_min -1.032
_refine_diff_density_rms 0.100
_refine_ls_extinction_method none
_refine_ls_goodness_of_fit_ref 1.008
_refine_ls_hydrogen_treatment refall
_refine_ls_matrix_type full
_refine_ls_number_parameters 755
_refine_ls_number_reflns 9270
_refine_ls_number_restraints 0
_refine_ls_restrained_S_all 1.008
_refine_ls_R_factor_all 0.0427
_refine_ls_R_factor_gt 0.0290
_refine_ls_shift/su_max 0.002
_refine_ls_shift/su_mean 0.000
_refine_ls_structure_factor_coef Fsqd
_refine_ls_weighting_details 'w=1/[\s^2^(Fo^2^)+(0.0161P)^2^+0.8494P] where P=(Fo^2^+2Fc^2^)/3'
_refine_ls_weighting_scheme calc
_refine_ls_wR_factor_gt 0.0540
_refine_ls_wR_factor_ref 0.0573
_reflns_Friedel_coverage 0.000
_reflns_number_gt 7832
_reflns_number_total 9270
_reflns_threshold_expression 'I > 2\s(I)'
_cod_data_source_file d5dt02509e2.cif
_cod_data_source_block thermo
_cod_database_code 7720797
_shelx_shelxl_version_number 2019/3
_shelx_space_group_comment
;
The symmetry employed for this shelxl refinement is uniquely defined
by the following loop, which should always be used as a source of
symmetry information in preference to the above space-group names.
They are only intended as comments.
;
_shelx_estimated_absorpt_t_min 0.618
_shelx_estimated_absorpt_t_max 0.736
_shelxl_version_number 2013-4

loop_
_space_group_symop_operation_xyz
'x, y, z'
'-x, -y, -z'

loop_
_atom_site_label
_atom_site_type_symbol
_atom_site_fract_x
_atom_site_fract_y
_atom_site_fract_z
_atom_site_U_iso_or_equiv
_atom_site_adp_type
_atom_site_occupancy
_atom_site_site_symmetry_order
_atom_site_calc_flag
_atom_site_refinement_flags_posn
_atom_site_refinement_flags_adp
_atom_site_refinement_flags_occupancy
_atom_site_disorder_assembly
_atom_site_disorder_group
Ir Ir 0.42793(2) 0.74138(2) 0.36574(2) 0.01391(4) Uani 1 1 d . . . . .
Cl Cl 0.63326(7) 0.75558(6) 0.44842(5) 0.01951(16) Uani 1 1 d . . . . .
O1 O 0.4584(2) 0.63009(17) 0.28599(13) 0.0167(5) Uani 1 1 d . . . . .
N1 N 0.3453(2) 0.6401(2) 0.42413(16) 0.0150(6) Uani 1 1 d . . . . .
O2 O 0.5178(2) 0.82871(17) 0.29161(13) 0.0169(5) Uani 1 1 d . . . . .
N2 N 0.2687(2) 0.7436(2) 0.28931(16) 0.0164(6) Uani 1 1 d . . . . .
C1 C 0.3158(3) 0.9977(3) 0.5450(2) 0.0196(7) Uani 1 1 d . . . . .
H1B H 0.370(3) 1.005(2) 0.5003(19) 0.005(7) Uiso 1 1 d . . . . .
H1A H 0.349(3) 1.053(2) 0.592(2) 0.008(8) Uiso 1 1 d . . . . .
C2 C 0.1690(3) 0.9929(3) 0.5168(2) 0.0230(7) Uani 1 1 d . . . . .
H2A H 0.166(3) 1.047(3) 0.490(2) 0.015(9) Uiso 1 1 d . . . . .
H2B H 0.107(4) 1.000(3) 0.564(2) 0.028(10) Uiso 1 1 d . . . . .
O10 O 0.3821(2) 0.84895(17) 0.45368(14) 0.0166(5) Uani 1 1 d . . . . .
O11 O 0.3284(2) 0.90843(17) 0.57652(14) 0.0200(5) Uani 1 1 d . . . . .
O20 O 0.1935(2) 0.93869(18) 0.35275(15) 0.0264(5) Uani 1 1 d . . . . .
O21 O 0.1065(2) 0.89773(17) 0.46794(14) 0.0200(5) Uani 1 1 d . . . . .
C11 C 0.3728(3) 0.5486(2) 0.2953(2) 0.0174(7) Uani 1 1 d . . . . .
C12 C 0.3106(3) 0.5497(2) 0.37033(19) 0.0158(6) Uani 1 1 d . . . . .
C13 C 0.2197(3) 0.4678(3) 0.3842(2) 0.0197(7) Uani 1 1 d . . . . .
H13 H 0.178(4) 0.474(3) 0.434(3) 0.038(12) Uiso 1 1 d . . . . .
C14 C 0.1933(3) 0.3830(3) 0.3261(2) 0.0200(7) Uani 1 1 d . . . . .
C15 C 0.2586(3) 0.3821(3) 0.2521(2) 0.0202(7) Uani 1 1 d . . . . .
H15 H 0.241(4) 0.323(3) 0.211(2) 0.026(10) Uiso 1 1 d . . . . .
C16 C 0.3467(3) 0.4615(3) 0.23422(19) 0.0174(7) Uani 1 1 d . . . . .
C17 C 0.4065(3) 0.4606(3) 0.1505(2) 0.0197(7) Uani 1 1 d . . . . .
C18 C 0.0978(3) 0.2907(3) 0.3396(2) 0.0235(8) Uani 1 1 d . . . . .
C21 C 0.4459(3) 0.8085(2) 0.21874(19) 0.0152(6) Uani 1 1 d . . . . .
C22 C 0.3055(3) 0.7664(2) 0.21625(19) 0.0169(7) Uani 1 1 d . . . . .
C23 C 0.2165(3) 0.7549(3) 0.1428(2) 0.0189(7) Uani 1 1 d . . . . .
H23 H 0.126(4) 0.728(3) 0.143(2) 0.021(10) Uiso 1 1 d . . . . .
C24 C 0.2695(3) 0.7749(2) 0.0712(2) 0.0196(7) Uani 1 1 d . . . . .
C25 C 0.4119(3) 0.8110(3) 0.0746(2) 0.0194(7) Uani 1 1 d . . . . .
H25 H 0.442(3) 0.822(2) 0.026(2) 0.009(8) Uiso 1 1 d . . . . .
C26 C 0.5009(3) 0.8306(2) 0.1450(2) 0.0180(7) Uani 1 1 d . . . . .
C27 C 0.6530(3) 0.8722(3) 0.1462(2) 0.0209(7) Uani 1 1 d . . . . .
C28 C 0.1821(3) 0.7570(3) -0.0123(2) 0.0221(7) Uani 1 1 d . . . . .
C30 C 0.3583(3) 0.8356(3) 0.5244(2) 0.0179(7) Uani 1 1 d . . . . .
C31 C 0.3603(3) 0.7472(2) 0.55938(19) 0.0167(7) Uani 1 1 d . . . . .
C32 C 0.3553(3) 0.6529(2) 0.51045(19) 0.0158(7) Uani 1 1 d . . . . .
C33 C 0.3672(3) 0.5743(3) 0.5515(2) 0.0187(7) Uani 1 1 d . . . . .
H33 H 0.371(4) 0.516(3) 0.524(3) 0.033(11) Uiso 1 1 d . . . . .
C34 C 0.3807(3) 0.5877(3) 0.6371(2) 0.0228(7) Uani 1 1 d . . . . .
H34 H 0.386(4) 0.531(3) 0.662(3) 0.039(12) Uiso 1 1 d . . . . .
C35 C 0.3801(4) 0.6785(3) 0.6848(2) 0.0273(8) Uani 1 1 d . . . . .
H35 H 0.391(4) 0.690(3) 0.744(3) 0.037(12) Uiso 1 1 d . . . . .
C36 C 0.3711(3) 0.7564(3) 0.6465(2) 0.0235(8) Uani 1 1 d . . . . .
H36 H 0.372(4) 0.819(3) 0.676(3) 0.035(11) Uiso 1 1 d . . . . .
C40 C 0.1296(3) 0.8796(3) 0.3873(2) 0.0188(7) Uani 1 1 d . . . . .
C41 C 0.0621(3) 0.7768(2) 0.3499(2) 0.0172(7) Uani 1 1 d . . . . .
C42 C 0.1284(3) 0.7138(2) 0.30081(19) 0.0167(7) Uani 1 1 d . . . . .
C43 C 0.0610(3) 0.6193(3) 0.2658(2) 0.0220(7) Uani 1 1 d . . . . .
H43 H 0.104(4) 0.575(3) 0.236(2) 0.025(10) Uiso 1 1 d . . . . .
C44 C -0.0732(3) 0.5880(3) 0.2781(2) 0.0256(8) Uani 1 1 d . . . . .
H44 H -0.118(4) 0.528(3) 0.255(2) 0.025(10) Uiso 1 1 d . . . . .
C45 C -0.1399(3) 0.6504(3) 0.3262(2) 0.0249(8) Uani 1 1 d . . . . .
H45 H -0.235(4) 0.634(3) 0.333(2) 0.031(11) Uiso 1 1 d . . . . .
C46 C -0.0718(3) 0.7430(3) 0.3623(2) 0.0226(7) Uani 1 1 d . . . . .
H46 H -0.116(3) 0.789(3) 0.392(2) 0.020(9) Uiso 1 1 d . . . . .
C171 C 0.5613(3) 0.4956(3) 0.1621(2) 0.0221(7) Uani 1 1 d . . . . .
H17B H 0.599(4) 0.496(3) 0.108(3) 0.030(11) Uiso 1 1 d . . . . .
H17C H 0.588(4) 0.559(3) 0.193(2) 0.025(10) Uiso 1 1 d . . . . .
H17A H 0.613(3) 0.449(3) 0.185(2) 0.015(9) Uiso 1 1 d . . . . .
C172 C 0.3429(4) 0.5291(3) 0.1027(2) 0.0272(8) Uani 1 1 d . . . . .
H17F H 0.371(4) 0.594(3) 0.128(2) 0.030(11) Uiso 1 1 d . . . . .
H17E H 0.240(4) 0.507(3) 0.092(2) 0.020(9) Uiso 1 1 d . . . . .
H17D H 0.379(4) 0.525(3) 0.049(2) 0.025(10) Uiso 1 1 d . . . . .
C173 C 0.3752(4) 0.3577(3) 0.0972(2) 0.0252(8) Uani 1 1 d . . . . .
H17I H 0.277(4) 0.331(3) 0.085(3) 0.038(12) Uiso 1 1 d . . . . .
H17H H 0.407(4) 0.307(3) 0.128(3) 0.048(13) Uiso 1 1 d . . . . .
H17G H 0.420(4) 0.362(3) 0.048(3) 0.033(11) Uiso 1 1 d . . . . .
C181 C 0.0297(4) 0.3074(3) 0.4193(3) 0.0357(10) Uani 1 1 d . . . . .
H18C H 0.094(4) 0.329(3) 0.472(3) 0.031(11) Uiso 1 1 d . . . . .
H18B H -0.030(4) 0.244(3) 0.424(3) 0.037(11) Uiso 1 1 d . . . . .
H18A H -0.020(4) 0.358(3) 0.422(2) 0.025(11) Uiso 1 1 d . . . . .
C182 C 0.1804(4) 0.2104(3) 0.3450(3) 0.0335(9) Uani 1 1 d . . . . .
H18D H 0.225(4) 0.196(3) 0.292(3) 0.031(11) Uiso 1 1 d . . . . .
H18E H 0.118(5) 0.152(4) 0.353(3) 0.055(14) Uiso 1 1 d . . . . .
H18F H 0.246(4) 0.224(3) 0.391(3) 0.045(13) Uiso 1 1 d . . . . .
C183 C -0.0141(4) 0.2554(3) 0.2660(3) 0.0317(9) Uani 1 1 d . . . . .
H18I H -0.078(4) 0.196(3) 0.275(2) 0.034(11) Uiso 1 1 d . . . . .
H18H H 0.023(4) 0.237(3) 0.218(3) 0.035(12) Uiso 1 1 d . . . . .
H18G H -0.069(4) 0.305(3) 0.264(3) 0.036(12) Uiso 1 1 d . . . . .
C271 C 0.7350(4) 0.8009(3) 0.1768(3) 0.0300(9) Uani 1 1 d . . . . .
H27C H 0.838(4) 0.828(3) 0.178(3) 0.040(12) Uiso 1 1 d . . . . .
H27A H 0.718(4) 0.738(3) 0.141(3) 0.037(12) Uiso 1 1 d . . . . .
H27B H 0.711(4) 0.788(3) 0.229(3) 0.036(12) Uiso 1 1 d . . . . .
C272 C 0.6899(4) 0.9728(3) 0.2044(2) 0.0273(8) Uani 1 1 d . . . . .
H27F H 0.672(4) 0.967(3) 0.264(3) 0.031(11) Uiso 1 1 d . . . . .
H27E H 0.778(4) 0.997(3) 0.205(2) 0.017(9) Uiso 1 1 d . . . . .
H27D H 0.639(4) 1.021(3) 0.186(2) 0.031(11) Uiso 1 1 d . . . . .
C273 C 0.6913(4) 0.8858(3) 0.0598(2) 0.0269(8) Uani 1 1 d . . . . .
H27I H 0.674(4) 0.825(3) 0.019(3) 0.039(12) Uiso 1 1 d . . . . .
H27G H 0.790(4) 0.911(3) 0.066(2) 0.019(9) Uiso 1 1 d . . . . .
H27H H 0.637(3) 0.933(3) 0.038(2) 0.016(9) Uiso 1 1 d . . . . .
C281 C 0.0315(4) 0.7221(3) -0.0045(2) 0.0310(9) Uani 1 1 d . . . . .
H28C H -0.012(4) 0.713(3) -0.061(3) 0.047(13) Uiso 1 1 d . . . . .
H28B H -0.006(3) 0.768(3) 0.032(2) 0.020(9) Uiso 1 1 d . . . . .
H28A H 0.014(4) 0.651(3) 0.012(2) 0.025(10) Uiso 1 1 d . . . . .
C282 C 0.2296(4) 0.6784(3) -0.0722(2) 0.0333(9) Uani 1 1 d . . . . .
H28F H 0.331(4) 0.708(3) -0.081(2) 0.026(10) Uiso 1 1 d . . . . .
H28E H 0.171(4) 0.665(3) -0.130(2) 0.030(10) Uiso 1 1 d . . . . .
H28D H 0.215(4) 0.617(4) -0.054(3) 0.047(14) Uiso 1 1 d . . . . .
C283 C 0.1996(4) 0.8524(3) -0.0470(3) 0.0344(9) Uani 1 1 d . . . . .
H28I H 0.137(4) 0.845(3) -0.099(3) 0.048(13) Uiso 1 1 d . . . . .
H28H H 0.165(4) 0.898(3) -0.012(3) 0.040(13) Uiso 1 1 d . . . . .
H28G H 0.299(4) 0.879(3) -0.053(3) 0.041(12) Uiso 1 1 d . . . . .
O5 O 0.8056(3) 0.8615(2) -0.12047(19) 0.0494(8) Uani 1 1 d . . . . .
C51 C 0.6581(5) 0.9465(4) -0.1849(5) 0.0574(16) Uani 1 1 d . . . . .
H51C H 0.641(6) 0.998(5) -0.152(4) 0.10(2) Uiso 1 1 d . . . . .
H51A H 0.598(5) 0.889(4) -0.181(3) 0.050(14) Uiso 1 1 d . . . . .
H51B H 0.651(6) 0.959(4) -0.243(4) 0.08(2) Uiso 1 1 d . . . . .
C52 C 0.7937(4) 0.9311(3) -0.1523(2) 0.0311(9) Uani 1 1 d . . . . .
C53 C 0.9135(4) 1.0051(4) -0.1636(3) 0.0393(10) Uani 1 1 d . . . . .
H53A H 0.894(7) 1.068(5) -0.154(4) 0.12(3) Uiso 1 1 d . . . . .
H53B H 0.939(6) 1.003(5) -0.221(4) 0.10(2) Uiso 1 1 d . . . . .
H53C H 1.001(6) 0.998(5) -0.136(4) 0.10(2) Uiso 1 1 d . . . . .

loop_
_atom_site_aniso_label
_atom_site_aniso_U_11
_atom_site_aniso_U_22
_atom_site_aniso_U_33
_atom_site_aniso_U_23
_atom_site_aniso_U_13
_atom_site_aniso_U_12
Ir 0.01382(6) 0.01549(7) 0.01126(6) -0.00038(5) 0.00187(4) 0.00229(4)
Cl 0.0157(3) 0.0253(4) 0.0169(4) 0.0019(3) 0.0005(3) 0.0046(3)
O1 0.0200(10) 0.0160(12) 0.0125(11) -0.0001(9) 0.0029(8) 0.0017(9)
N1 0.0173(12) 0.0155(15) 0.0124(13) 0.0020(11) 0.0038(10) 0.0033(11)
O2 0.0177(10) 0.0180(12) 0.0134(11) 0.0008(9) 0.0027(8) 0.0009(9)
N2 0.0150(12) 0.0186(15) 0.0140(13) 0.0018(11) 0.0008(10) 0.0006(11)
C1 0.0266(17) 0.0157(18) 0.0148(17) -0.0031(14) 0.0025(13) 0.0053(13)
C2 0.0232(16) 0.0146(18) 0.0270(19) -0.0057(15) 0.0010(14) 0.0021(13)
O10 0.0183(10) 0.0158(12) 0.0155(12) 0.0014(9) 0.0024(8) 0.0036(9)
O11 0.0270(11) 0.0184(13) 0.0143(12) -0.0007(10) 0.0035(9) 0.0070(10)
O20 0.0293(12) 0.0228(14) 0.0259(14) 0.0051(11) 0.0018(10) 0.0023(10)
O21 0.0183(10) 0.0182(12) 0.0211(12) -0.0032(10) 0.0032(9) 0.0030(9)
C11 0.0178(14) 0.0182(17) 0.0157(16) 0.0012(13) 0.0017(12) 0.0043(12)
C12 0.0186(14) 0.0144(17) 0.0130(15) -0.0013(13) 0.0005(12) 0.0034(12)
C13 0.0216(15) 0.0245(19) 0.0130(16) 0.0026(14) 0.0025(12) 0.0051(14)
C14 0.0225(15) 0.0185(18) 0.0175(17) 0.0047(14) -0.0039(13) 0.0011(13)
C15 0.0243(16) 0.0196(19) 0.0145(16) -0.0027(14) -0.0023(13) 0.0054(14)
C16 0.0178(14) 0.0202(17) 0.0143(16) 0.0011(13) 0.0007(12) 0.0060(12)
C17 0.0254(16) 0.0209(18) 0.0118(16) -0.0020(13) 0.0037(12) 0.0058(14)
C18 0.0297(17) 0.023(2) 0.0145(17) 0.0026(14) 0.0005(13) -0.0021(14)
C21 0.0208(15) 0.0137(16) 0.0126(15) 0.0026(13) 0.0010(12) 0.0071(12)
C22 0.0199(15) 0.0181(17) 0.0131(16) 0.0012(13) 0.0017(12) 0.0059(13)
C23 0.0174(15) 0.0201(18) 0.0176(17) 0.0008(14) -0.0014(12) 0.0033(13)
C24 0.0247(16) 0.0169(18) 0.0170(17) 0.0010(14) -0.0022(13) 0.0076(13)
C25 0.0301(17) 0.0184(18) 0.0107(16) 0.0028(13) 0.0057(13) 0.0054(14)
C26 0.0239(16) 0.0131(17) 0.0161(16) 0.0011(13) 0.0027(12) 0.0026(13)
C27 0.0224(16) 0.0209(19) 0.0184(17) 0.0011(14) 0.0060(13) 0.0029(13)
C28 0.0268(16) 0.0239(19) 0.0151(17) 0.0030(14) -0.0033(13) 0.0061(14)
C30 0.0128(13) 0.0225(18) 0.0158(16) -0.0015(14) -0.0013(11) 0.0027(12)
C31 0.0165(14) 0.0190(18) 0.0138(16) 0.0014(13) 0.0011(12) 0.0031(12)
C32 0.0138(14) 0.0203(18) 0.0128(15) 0.0029(13) 0.0024(11) 0.0022(12)
C33 0.0225(15) 0.0167(18) 0.0167(16) 0.0020(14) 0.0012(12) 0.0047(13)
C34 0.0273(17) 0.0220(19) 0.0196(18) 0.0063(15) 0.0013(13) 0.0046(14)
C35 0.041(2) 0.029(2) 0.0104(17) 0.0019(15) 0.0013(14) 0.0073(16)
C36 0.0318(18) 0.024(2) 0.0150(17) 0.0002(15) 0.0012(14) 0.0087(15)
C40 0.0142(14) 0.0204(18) 0.0219(17) 0.0004(14) 0.0013(12) 0.0069(13)
C41 0.0162(14) 0.0194(18) 0.0166(16) 0.0023(13) 0.0018(12) 0.0058(12)
C42 0.0122(13) 0.0217(18) 0.0161(16) 0.0036(13) 0.0018(11) 0.0031(12)
C43 0.0218(16) 0.025(2) 0.0191(17) 0.0010(15) 0.0030(13) 0.0055(14)
C44 0.0206(16) 0.020(2) 0.029(2) -0.0041(16) 0.0001(14) -0.0041(14)
C45 0.0172(16) 0.029(2) 0.0257(19) 0.0021(16) 0.0029(13) 0.0007(14)
C46 0.0182(14) 0.0245(18) 0.0248(17) 0.0015(14) 0.0037(12) 0.0059(13)
C171 0.0255(17) 0.024(2) 0.0179(18) 0.0008(15) 0.0087(14) 0.0068(15)
C172 0.038(2) 0.030(2) 0.0161(18) 0.0036(16) 0.0020(15) 0.0127(17)
C173 0.0326(19) 0.021(2) 0.0197(19) -0.0007(15) 0.0084(15) 0.0024(15)
C181 0.045(2) 0.029(2) 0.025(2) 0.0015(18) 0.0089(18) -0.013(2)
C182 0.047(2) 0.027(2) 0.024(2) 0.0073(17) -0.0081(18) 0.0023(18)
C183 0.0280(19) 0.037(2) 0.025(2) 0.0055(18) -0.0031(16) -0.0042(18)
C271 0.0256(18) 0.038(2) 0.030(2) 0.0093(19) 0.0095(15) 0.0090(17)
C272 0.0261(18) 0.028(2) 0.0226(19) -0.0018(16) 0.0065(14) -0.0047(16)
C273 0.0259(18) 0.031(2) 0.0205(19) 0.0012(16) 0.0089(14) -0.0017(16)
C281 0.0294(19) 0.040(3) 0.021(2) 0.0052(18) -0.0041(15) 0.0053(17)
C282 0.040(2) 0.036(3) 0.021(2) -0.0046(18) -0.0036(16) 0.0106(18)
C283 0.043(2) 0.034(2) 0.027(2) 0.0104(19) -0.0028(18) 0.0094(19)
O5 0.078(2) 0.0351(19) 0.0387(18) 0.0113(15) 0.0191(16) 0.0121(16)
C51 0.033(2) 0.044(3) 0.086(5) -0.014(3) 0.003(3) 0.007(2)
C52 0.040(2) 0.025(2) 0.027(2) -0.0014(17) 0.0100(16) 0.0079(17)
C53 0.036(2) 0.039(3) 0.043(3) 0.009(2) 0.0059(19) 0.0058(19)

loop_
_atom_type_symbol
_atom_type_description
_atom_type_scat_dispersion_real
_atom_type_scat_dispersion_imag
_atom_type_scat_source
C C 0.0181 0.0091 'International Tables Vol C Tables 4.2.6.8 and 6.1.1.4'
H H 0.0000 0.0000 'International Tables Vol C Tables 4.2.6.8 and 6.1.1.4'
N N 0.0311 0.0180 'International Tables Vol C Tables 4.2.6.8 and 6.1.1.4'
O O 0.0492 0.0322 'International Tables Vol C Tables 4.2.6.8 and 6.1.1.4'
Cl Cl 0.3639 0.7018 'International Tables Vol C Tables 4.2.6.8 and 6.1.1.4'
Ir Ir -4.7710 6.5667 'International Tables Vol C Tables 4.2.6.8 and 6.1.1.4'

loop_
_geom_angle_atom_site_label_1
_geom_angle_atom_site_label_2
_geom_angle_atom_site_label_3
_geom_angle
_geom_angle_site_symmetry_1
_geom_angle_site_symmetry_3
_geom_angle_publ_flag
N1 Ir O1 83.80(10) . . ?
N1 Ir N2 98.96(11) . . ?
O1 Ir N2 87.21(10) . . ?
N1 Ir O2 170.95(10) . . ?
O1 Ir O2 87.15(9) . . ?
N2 Ir O2 80.21(10) . . ?
N1 Ir O10 91.00(10) . . ?
O1 Ir O10 174.52(10) . . ?
N2 Ir O10 91.91(10) . . ?
O2 Ir O10 98.03(9) . . ?
N1 Ir Cl 88.75(8) . . ?
O1 Ir Cl 93.77(6) . . ?
N2 Ir Cl 172.30(8) . . ?
O2 Ir Cl 92.20(6) . . ?
O10 Ir Cl 87.82(6) . . ?
C11 O1 Ir 109.14(18) . . ?
C32 N1 C12 125.1(3) . . ?
C32 N1 Ir 122.5(2) . . ?
C12 N1 Ir 110.3(2) . . ?
C21 O2 Ir 109.05(19) . . ?
C22 N2 C42 120.8(3) . . ?
C22 N2 Ir 111.5(2) . . ?
C42 N2 Ir 127.2(2) . . ?
O11 C1 C2 109.1(3) . . ?
O11 C1 H1B 110.2(19) . . ?
C2 C1 H1B 110.6(18) . . ?
O11 C1 H1A 106(2) . . ?
C2 C1 H1A 110.6(18) . . ?
H1B C1 H1A 110(3) . . ?
O21 C2 C1 111.5(3) . . ?
O21 C2 H2A 116(2) . . ?
C1 C2 H2A 107(2) . . ?
O21 C2 H2B 103(2) . . ?
C1 C2 H2B 115(2) . . ?
H2A C2 H2B 105(3) . . ?
C30 O10 Ir 122.6(2) . . ?
C30 O11 C1 117.6(3) . . ?
C40 O21 C2 117.8(3) . . ?
O1 C11 C12 118.0(3) . . ?
O1 C11 C16 122.1(3) . . ?
C12 C11 C16 119.9(3) . . ?
C13 C12 N1 125.4(3) . . ?
C13 C12 C11 121.2(3) . . ?
N1 C12 C11 113.4(3) . . ?
C14 C13 C12 119.8(3) . . ?
C14 C13 H13 123(3) . . ?
C12 C13 H13 117(3) . . ?
C13 C14 C15 118.4(3) . . ?
C13 C14 C18 121.7(3) . . ?
C15 C14 C18 119.9(3) . . ?
C16 C15 C14 124.2(3) . . ?
C16 C15 H15 117(2) . . ?
C14 C15 H15 119(2) . . ?
C15 C16 C11 116.4(3) . . ?
C15 C16 C17 122.9(3) . . ?
C11 C16 C17 120.6(3) . . ?
C173 C17 C171 107.5(3) . . ?
C173 C17 C172 108.2(3) . . ?
C171 C17 C172 109.0(3) . . ?
C173 C17 C16 111.7(3) . . ?
C171 C17 C16 111.8(3) . . ?
C172 C17 C16 108.6(3) . . ?
C181 C18 C14 112.5(3) . . ?
C181 C18 C182 108.3(3) . . ?
C14 C18 C182 108.6(3) . . ?
C181 C18 C183 108.3(3) . . ?
C14 C18 C183 109.8(3) . . ?
C182 C18 C183 109.3(3) . . ?
O2 C21 C26 123.0(3) . . ?
O2 C21 C22 116.9(3) . . ?
C26 C21 C22 120.0(3) . . ?
N2 C22 C23 125.4(3) . . ?
N2 C22 C21 113.9(3) . . ?
C23 C22 C21 120.7(3) . . ?
C24 C23 C22 119.2(3) . . ?
C24 C23 H23 122(2) . . ?
C22 C23 H23 119(2) . . ?
C23 C24 C25 118.5(3) . . ?
C23 C24 C28 122.6(3) . . ?
C25 C24 C28 118.9(3) . . ?
C26 C25 C24 124.8(3) . . ?
C26 C25 H25 120(2) . . ?
C24 C25 H25 115(2) . . ?
C25 C26 C21 116.5(3) . . ?
C25 C26 C27 123.0(3) . . ?
C21 C26 C27 120.5(3) . . ?
C273 C27 C26 111.8(3) . . ?
C273 C27 C271 107.9(3) . . ?
C26 C27 C271 109.4(3) . . ?
C273 C27 C272 108.4(3) . . ?
C26 C27 C272 109.1(3) . . ?
C271 C27 C272 110.3(3) . . ?
C281 C28 C282 108.7(3) . . ?
C281 C28 C283 108.5(3) . . ?
C282 C28 C283 109.7(3) . . ?
C281 C28 C24 112.2(3) . . ?
C282 C28 C24 108.5(3) . . ?
C283 C28 C24 109.3(3) . . ?
O10 C30 O11 118.4(3) . . ?
O10 C30 C31 127.6(3) . . ?
O11 C30 C31 114.0(3) . . ?
C36 C31 C32 118.5(3) . . ?
C36 C31 C30 117.7(3) . . ?
C32 C31 C30 123.7(3) . . ?
N1 C32 C33 120.8(3) . . ?
N1 C32 C31 120.7(3) . . ?
C33 C32 C31 118.4(3) . . ?
C34 C33 C32 120.7(3) . . ?
C34 C33 H33 117(3) . . ?
C32 C33 H33 122(3) . . ?
C33 C34 C35 120.9(4) . . ?
C33 C34 H34 117(3) . . ?
C35 C34 H34 122(2) . . ?
C36 C35 C34 119.5(3) . . ?
C36 C35 H35 118(3) . . ?
C34 C35 H35 122(3) . . ?
C35 C36 C31 121.8(3) . . ?
C35 C36 H36 122(3) . . ?
C31 C36 H36 116(3) . . ?
O20 C40 O21 124.2(3) . . ?
O20 C40 C41 126.7(3) . . ?
O21 C40 C41 109.2(3) . . ?
C46 C41 C42 118.7(3) . . ?
C46 C41 C40 119.2(3) . . ?
C42 C41 C40 122.1(3) . . ?
C43 C42 C41 120.3(3) . . ?
C43 C42 N2 118.9(3) . . ?
C41 C42 N2 120.8(3) . . ?
C44 C43 C42 119.9(3) . . ?
C44 C43 H43 118(2) . . ?
C42 C43 H43 122(2) . . ?
C43 C44 C45 120.1(3) . . ?
C43 C44 H44 120(2) . . ?
C45 C44 H44 120(2) . . ?
C46 C45 C44 119.8(3) . . ?
C46 C45 H45 117(2) . . ?
C44 C45 H45 123(2) . . ?
C45 C46 C41 121.3(3) . . ?
C45 C46 H46 122(2) . . ?
C41 C46 H46 117(2) . . ?
C17 C171 H17B 112(2) . . ?
C17 C171 H17C 112(2) . . ?
H17B C171 H17C 107(3) . . ?
C17 C171 H17A 114.8(19) . . ?
H17B C171 H17A 99(3) . . ?
H17C C171 H17A 111(3) . . ?
C17 C172 H17F 112(3) . . ?
C17 C172 H17E 111(2) . . ?
H17F C172 H17E 113(3) . . ?
C17 C172 H17D 107(2) . . ?
H17F C172 H17D 105(3) . . ?
H17E C172 H17D 108(3) . . ?
C17 C173 H17I 113(2) . . ?
C17 C173 H17H 112(2) . . ?
H17I C173 H17H 102(3) . . ?
C17 C173 H17G 107(2) . . ?
H17I C173 H17G 112(3) . . ?
H17H C173 H17G 110(3) . . ?
C18 C181 H18C 115(2) . . ?
C18 C181 H18B 108(2) . . ?
H18C C181 H18B 107(3) . . ?
C18 C181 H18A 114(2) . . ?
H18C C181 H18A 102(3) . . ?
H18B C181 H18A 111(3) . . ?
C18 C182 H18D 110(2) . . ?
C18 C182 H18E 107(3) . . ?
H18D C182 H18E 110(4) . . ?
C18 C182 H18F 115(3) . . ?
H18D C182 H18F 110(3) . . ?
H18E C182 H18F 104(4) . . ?
C18 C183 H18I 110(2) . . ?
C18 C183 H18H 110(3) . . ?
H18I C183 H18H 106(3) . . ?
C18 C183 H18G 109(2) . . ?
H18I C183 H18G 105(3) . . ?
H18H C183 H18G 116(4) . . ?
C27 C271 H27C 110(2) . . ?
C27 C271 H27A 113(3) . . ?
H27C C271 H27A 105(3) . . ?
C27 C271 H27B 111(3) . . ?
H27C C271 H27B 112(3) . . ?
H27A C271 H27B 105(4) . . ?
C27 C272 H27F 112(2) . . ?
C27 C272 H27E 110(2) . . ?
H27F C272 H27E 107(3) . . ?
C27 C272 H27D 112(2) . . ?
H27F C272 H27D 109(3) . . ?
H27E C272 H27D 108(3) . . ?
C27 C273 H27I 114(3) . . ?
C27 C273 H27G 106(2) . . ?
H27I C273 H27G 107(3) . . ?
C27 C273 H27H 109.3(19) . . ?
H27I C273 H27H 108(3) . . ?
H27G C273 H27H 112(3) . . ?
C28 C281 H28C 104(3) . . ?
C28 C281 H28B 114(2) . . ?
H28C C281 H28B 110(3) . . ?
C28 C281 H28A 110(2) . . ?
H28C C281 H28A 105(3) . . ?
H28B C281 H28A 112(3) . . ?
C28 C282 H28F 107(2) . . ?
C28 C282 H28E 110(2) . . ?
H28F C282 H28E 108(3) . . ?
C28 C282 H28D 111(3) . . ?
H28F C282 H28D 116(3) . . ?
H28E C282 H28D 105(3) . . ?
C28 C283 H28I 111(3) . . ?
C28 C283 H28H 109(3) . . ?
H28I C283 H28H 100(4) . . ?
C28 C283 H28G 111(3) . . ?
H28I C283 H28G 114(3) . . ?
H28H C283 H28G 111(4) . . ?
C52 C51 H51C 107(4) . . ?
C52 C51 H51A 104(3) . . ?
H51C C51 H51A 112(5) . . ?
C52 C51 H51B 115(3) . . ?
H51C C51 H51B 107(6) . . ?
H51A C51 H51B 111(4) . . ?
O5 C52 C53 121.7(4) . . ?
O5 C52 C51 122.1(4) . . ?
C53 C52 C51 116.2(4) . . ?
C52 C53 H53A 110(4) . . ?
C52 C53 H53B 116(4) . . ?
H53A C53 H53B 100(5) . . ?
C52 C53 H53C 115(4) . . ?
H53A C53 H53C 115(5) . . ?
H53B C53 H53C 99(5) . . ?

loop_
_geom_bond_atom_site_label_1
_geom_bond_atom_site_label_2
_geom_bond_distance
_geom_bond_site_symmetry_2
_geom_bond_publ_flag
Ir N1 1.946(3) . ?
Ir O1 1.963(2) . ?
Ir N2 1.977(3) . ?
Ir O2 2.017(2) . ?
Ir O10 2.064(2) . ?
Ir Cl 2.3534(7) . ?
O1 C11 1.343(4) . ?
N1 C32 1.396(4) . ?
N1 C12 1.399(4) . ?
O2 C21 1.316(4) . ?
N2 C22 1.354(4) . ?
N2 C42 1.436(4) . ?
C1 O11 1.464(4) . ?
C1 C2 1.507(5) . ?
C1 H1B 0.95(3) . ?
C1 H1A 0.99(3) . ?
C2 O21 1.453(4) . ?
C2 H2A 0.95(4) . ?
C2 H2B 1.03(4) . ?
O10 C30 1.242(4) . ?
O11 C30 1.323(4) . ?
O20 C40 1.202(4) . ?
O21 C40 1.354(4) . ?
C11 C12 1.424(4) . ?
C11 C16 1.424(4) . ?
C12 C13 1.398(5) . ?
C13 C14 1.375(5) . ?
C13 H13 0.94(4) . ?
C14 C15 1.424(5) . ?
C14 C18 1.530(5) . ?
C15 C16 1.384(5) . ?
C15 H15 0.96(4) . ?
C16 C17 1.543(4) . ?
C17 C173 1.535(5) . ?
C17 C171 1.537(5) . ?
C17 C172 1.541(5) . ?
C18 C181 1.529(5) . ?
C18 C182 1.538(6) . ?
C18 C183 1.545(5) . ?
C21 C26 1.426(4) . ?
C21 C22 1.426(4) . ?
C22 C23 1.421(4) . ?
C23 C24 1.378(5) . ?
C23 H23 0.92(4) . ?
C24 C25 1.427(5) . ?
C24 C28 1.536(4) . ?
C25 C26 1.370(5) . ?
C25 H25 0.89(3) . ?
C26 C27 1.537(4) . ?
C27 C273 1.532(5) . ?
C27 C271 1.541(5) . ?
C27 C272 1.543(5) . ?
C28 C281 1.530(5) . ?
C28 C282 1.531(5) . ?
C28 C283 1.534(5) . ?
C30 C31 1.462(5) . ?
C31 C36 1.411(5) . ?
C31 C32 1.430(4) . ?
C32 C33 1.411(5) . ?
C33 C34 1.383(5) . ?
C33 H33 0.89(4) . ?
C34 C35 1.391(5) . ?
C34 H34 0.97(5) . ?
C35 C36 1.370(5) . ?
C35 H35 0.96(4) . ?
C36 H36 0.93(4) . ?
C40 C41 1.495(4) . ?
C41 C46 1.389(5) . ?
C41 C42 1.399(4) . ?
C42 C43 1.389(5) . ?
C43 C44 1.385(5) . ?
C43 H43 0.93(4) . ?
C44 C45 1.389(5) . ?
C44 H44 0.89(4) . ?
C45 C46 1.374(5) . ?
C45 H45 0.96(4) . ?
C46 H46 0.95(4) . ?
C171 H17B 0.99(4) . ?
C171 H17C 0.94(4) . ?
C171 H17A 1.02(4) . ?
C172 H17F 0.93(4) . ?
C172 H17E 1.02(3) . ?
C172 H17D 0.98(4) . ?
C173 H17I 0.98(4) . ?
C173 H17H 1.02(5) . ?
C173 H17G 0.96(4) . ?
C181 H18C 1.01(4) . ?
C181 H18B 1.00(4) . ?
C181 H18A 0.95(4) . ?
C182 H18D 1.03(4) . ?
C182 H18E 0.97(5) . ?
C182 H18F 0.93(5) . ?
C183 H18I 1.00(4) . ?
C183 H18H 0.92(4) . ?
C183 H18G 0.98(4) . ?
C271 H27C 1.04(4) . ?
C271 H27A 0.96(4) . ?
C271 H27B 0.94(4) . ?
C272 H27F 1.03(4) . ?
C272 H27E 0.89(4) . ?
C272 H27D 1.00(4) . ?
C273 H27I 0.98(4) . ?
C273 H27G 0.99(3) . ?
C273 H27H 1.03(4) . ?
C281 H28C 0.97(5) . ?
C281 H28B 0.95(4) . ?
C281 H28A 1.07(4) . ?
C282 H28F 1.06(4) . ?
C282 H28E 1.05(4) . ?
C282 H28D 0.96(5) . ?
C283 H28I 1.00(5) . ?
C283 H28H 0.92(4) . ?
C283 H28G 1.03(4) . ?
O5 C52 1.209(5) . ?
C51 C52 1.501(7) . ?
C51 H51C 0.89(7) . ?
C51 H51A 0.93(5) . ?
C51 H51B 1.00(6) . ?
C52 C53 1.488(6) . ?
C53 H53A 0.94(8) . ?
C53 H53B 1.00(6) . ?
C53 H53C 0.99(7) . ?
